data_1570159
loop_
_publ_author_name
'Sar, Dinabandhu'
'Yin, Shuai'
'Grygus, Jacob'
'Renter&#xed;a-G&#xf3;mez, &#xc1;ngel'
'Garcia, Melanie'
'Gutierrez, Osvaldo'

_publ_section_title
;
 Expanding the chemical space of enol silyl ethers: catalytic
 dicarbofunctionalization enabled by iron catalysis.
;
_journal_issue 45
_journal_name_full 'Chemical science'
_journal_page_first 13007
_journal_page_last 13013
_journal_paper_doi 10.1039/d3sc04549h
_journal_volume 14
_journal_year 2023
_chemical_formula_moiety 'C20 H22 F2 O4'
_chemical_formula_sum 'C20 H22 F2 O4'
_chemical_formula_weight 364.37
_chemical_name_systematic 'tert-butyl 2,2-difluoro-3-hydroxy-3-phenylpropanoate'
_space_group_crystal_system triclinic
_space_group_IT_number 2
_space_group_name_Hall '-P 1'
_space_group_name_H-M_alt 'P -1'
_atom_sites_solution_hydrogens mixed
_atom_sites_solution_primary dual
_audit_creation_date 2022-03-10
_audit_creation_method
;
Olex2 1.5
(compiled 2021.12.09 svn.r5202d8cf for OlexSys, GUI svn.r6439)
;
_audit_update_record
;
2022-05-03 deposited with the CCDC.	2023-10-19 downloaded from the CCDC.
;
_cell_angle_alpha 67.082(3)
_cell_angle_beta 73.561(3)
_cell_angle_gamma 80.326(4)
_cell_formula_units_Z 2
_cell_length_a 7.4592(6)
_cell_length_b 11.1811(9)
_cell_length_c 12.5405(10)
_cell_measurement_reflns_used 9783
_cell_measurement_temperature 110.00
_cell_measurement_theta_max 70.284
_cell_measurement_theta_min 3.942
_cell_volume 921.98(13)
_computing_cell_refinement 'SAINT V8.38A (Bruker, 2018)'
_computing_data_reduction 'SAINT V8.38A (Bruker, 2018)'
_computing_molecular_graphics 'Olex2 1.5 (Dolomanov et al., 2009)'
_computing_publication_material 'Olex2 1.5 (Dolomanov et al., 2009)'
_computing_structure_refinement 'XL  (Sheldrick, 2008)'
_computing_structure_solution 'SHELXT 2014/5 (Sheldrick, 2014)'
_diffrn_ambient_temperature 110.00
_diffrn_measured_fraction_theta_full 0.998
_diffrn_measured_fraction_theta_max 0.993
_diffrn_measurement_device_type 'Bruker Venture (PHOTON III)'
_diffrn_measurement_method '\f and \w scans'
_diffrn_radiation_type CuK\a
_diffrn_radiation_wavelength 1.54178
_diffrn_reflns_av_R_equivalents 0.0405
_diffrn_reflns_av_unetI/netI 0.0326
_diffrn_reflns_Laue_measured_fraction_full 0.998
_diffrn_reflns_Laue_measured_fraction_max 0.993
_diffrn_reflns_limit_h_max 9
_diffrn_reflns_limit_h_min -9
_diffrn_reflns_limit_k_max 13
_diffrn_reflns_limit_k_min -13
_diffrn_reflns_limit_l_max 15
_diffrn_reflns_limit_l_min -15
_diffrn_reflns_number 13544
_diffrn_reflns_point_group_measured_fraction_full 0.998
_diffrn_reflns_point_group_measured_fraction_max 0.993
_diffrn_reflns_theta_full 67.679
_diffrn_reflns_theta_max 70.282
_diffrn_reflns_theta_min 3.942
_diffrn_source_current 1.0
_diffrn_source_power 0.05
_diffrn_source_voltage 50.0
_diffrn_standards_number 0
_exptl_absorpt_coefficient_mu 0.873
_exptl_absorpt_correction_T_max 0.4684
_exptl_absorpt_correction_T_min 0.3684
_exptl_absorpt_correction_type multi-scan
_exptl_absorpt_process_details
;
SADABS-2016/2 (Bruker,2016/2) was used for absorption correction.
wR2(int) was 0.0853 before and 0.0537 after correction.
The Ratio of minimum to maximum transmission is 0.7865.
The \l/2 correction factor is Not present.
;
_exptl_crystal_colour colourless
_exptl_crystal_colour_primary colourless
_exptl_crystal_density_diffrn 1.313
_exptl_crystal_description block
_exptl_crystal_F_000 384
_exptl_crystal_recrystallization_method 'Re-crystallisation from solvent: Chloroform'
_exptl_crystal_size_max 0.118
_exptl_crystal_size_mid 0.103
_exptl_crystal_size_min 0.082
_refine_diff_density_max 0.250
_refine_diff_density_min -0.208
_refine_diff_density_rms 0.048
_refine_ls_extinction_method none
_refine_ls_goodness_of_fit_ref 1.052
_refine_ls_hydrogen_treatment constr
_refine_ls_matrix_type full
_refine_ls_number_parameters 249
_refine_ls_number_reflns 3493
_refine_ls_number_restraints 19
_refine_ls_restrained_S_all 1.050
_refine_ls_R_factor_all 0.0370
_refine_ls_R_factor_gt 0.0348
_refine_ls_shift/su_max 0.000
_refine_ls_shift/su_mean 0.000
_refine_ls_structure_factor_coef Fsqd
_refine_ls_weighting_details 'w=1/[\s^2^(Fo^2^)+(0.0318P)^2^+0.3357P] where P=(Fo^2^+2Fc^2^)/3'
_refine_ls_weighting_scheme calc
_refine_ls_wR_factor_gt 0.0862
_refine_ls_wR_factor_ref 0.0877
_reflns_Friedel_coverage 0.000
_reflns_number_gt 3253
_reflns_number_total 3493
_reflns_threshold_expression 'I > 2\s(I)'
_cod_data_source_file d3sc04549h2.cif
_cod_data_source_block ds276
_cod_depositor_comments 'Adding full bibliography for 1570159--1570162.cif.'
_cod_database_code 1570159
_shelx_shelxl_version_number 2018/3
_shelx_space_group_comment
;
The symmetry employed for this shelxl refinement is uniquely defined
by the following loop, which should always be used as a source of
symmetry information in preference to the above space-group names.
They are only intended as comments.
;
_shelx_estimated_absorpt_t_max 0.932
_shelx_estimated_absorpt_t_min 0.904
_olex2_refinement_description
;
1. Fixed Uiso
 At 1.2 times of:
  All C(H) groups, All C(H,H) groups
 At 1.5 times of:
  All C(H,H,H) groups, All O(H) groups
2. Restrained distances
 O2-C13 \\sim O2A-C13
 with sigma of 0.01
3. Uiso/Uaniso restraints and constraints
O2 \\sim C13 \\sim O2A: within 2A with sigma of 0.01 and sigma for terminal
atoms of 0.02 within 2A
4. Rigid body (RIGU) restrains
 O2, C13, O2A
 with sigma for 1-2 distances of 0.005 and sigma for 1-3 distances of 0.005
5. Others
 Sof(H13a)=Sof(O2A)=Sof(H2Aa)=1-FVAR(1)
 Sof(O2)=Sof(H2)=Sof(H13)=FVAR(1)
6.a Riding coordinates:
 O2A(H2Aa)
6.b Ternary CH refined with riding coordinates:
 C13(H13), C13(H13a)
6.c Secondary CH2 refined with riding coordinates:
 C14(H14a,H14b)
6.d Aromatic/amide H refined with riding coordinates:
 C2(H2a), C3(H3), C4(H4), C5(H5), C6(H6), C8(H8), C9(H9), C11(H11), C12(H12)
6.e Idealised Me refined as rotating group:
 C18(H18a,H18b,H18c), C19(H19a,H19b,H19c), C20(H20a,H20b,H20c)
6.f Idealised tetrahedral OH refined as rotating group:
 O2(H2)
;
_olex2_submission_special_instructions 'No special instructions were received'

loop_
_space_group_symop_operation_xyz
'x, y, z'
'-x, -y, -z'

loop_
_atom_site_label
_atom_site_type_symbol
_atom_site_fract_x
_atom_site_fract_y
_atom_site_fract_z
_atom_site_U_iso_or_equiv
_atom_site_adp_type
_atom_site_occupancy
_atom_site_site_symmetry_order
_atom_site_calc_flag
_atom_site_refinement_flags_posn
_atom_site_refinement_flags_adp
_atom_site_refinement_flags_occupancy
_atom_site_disorder_assembly
_atom_site_disorder_group
F1 F -0.27036(10) 0.61359(7) 0.09969(7) 0.02864(18) Uani 1 1 d . . . . .
F2 F -0.25519(10) 0.79707(7) 0.11980(7) 0.03181(19) Uani 1 1 d . . . . .
O1 O 0.44223(13) 0.32124(9) 0.57109(8) 0.0304(2) Uani 1 1 d . . . . .
O2 O 0.14018(13) 0.50112(8) 0.10169(8) 0.0221(3) Uani 0.922(3) 1 d D U P A 1
H2 H 0.141374 0.434746 0.085552 0.033 Uiso 0.922(3) 1 calc R U P A 1
O3 O -0.02670(13) 0.72733(8) -0.10241(8) 0.0268(2) Uani 1 1 d . . . . .
O4 O 0.12764(11) 0.78834(8) -0.00146(7) 0.02277(19) Uani 1 1 d . . . . .
C1 C 0.56675(16) 0.21292(12) 0.58756(11) 0.0230(3) Uani 1 1 d . . . . .
C2 C 0.60734(17) 0.13625(12) 0.51829(11) 0.0256(3) Uani 1 1 d . . . . .
H2A H 0.551806 0.158229 0.453045 0.031 Uiso 1 1 calc R U . . .
C3 C 0.73048(18) 0.02678(14) 0.54575(13) 0.0317(3) Uani 1 1 d . . . . .
H3 H 0.758686 -0.026442 0.498971 0.038 Uiso 1 1 calc R U . . .
C4 C 0.81251(19) -0.00564(14) 0.64047(13) 0.0351(3) Uani 1 1 d . . . . .
H4 H 0.894752 -0.081455 0.659557 0.042 Uiso 1 1 calc R U . . .
C5 C 0.77334(18) 0.07388(14) 0.70740(12) 0.0317(3) Uani 1 1 d . . . . .
H5 H 0.831454 0.053067 0.771336 0.038 Uiso 1 1 calc R U . . .
C6 C 0.65067(17) 0.18295(13) 0.68182(11) 0.0268(3) Uani 1 1 d . . . . .
H6 H 0.623958 0.236760 0.727981 0.032 Uiso 1 1 calc R U . . .
C7 C 0.34441(18) 0.35314(12) 0.48259(11) 0.0245(3) Uani 1 1 d . . . . .
C8 C 0.17321(19) 0.30205(12) 0.51065(11) 0.0279(3) Uani 1 1 d . . . . .
H8 H 0.126401 0.240556 0.587827 0.034 Uiso 1 1 calc R U . . .
C9 C 0.07064(18) 0.34196(12) 0.42437(11) 0.0260(3) Uani 1 1 d . . . . .
H9 H -0.046979 0.307346 0.442814 0.031 Uiso 1 1 calc R U . . .
C10 C 0.13831(16) 0.43170(11) 0.31175(10) 0.0202(2) Uani 1 1 d . . . . .
C11 C 0.31243(17) 0.48022(12) 0.28545(11) 0.0253(3) Uani 1 1 d . . . . .
H11 H 0.360939 0.540699 0.208054 0.030 Uiso 1 1 calc R U . . .
C12 C 0.41550(17) 0.44120(13) 0.37098(12) 0.0267(3) Uani 1 1 d . . . . .
H12 H 0.533768 0.474859 0.352731 0.032 Uiso 1 1 calc R U . . .
C13 C 0.02407(16) 0.48300(11) 0.21864(10) 0.0213(2) Uani 1 1 d D U . . .
H13 H -0.072939 0.420906 0.238458 0.026 Uiso 0.922(3) 1 calc R U P A 1
H13A H 0.105769 0.489643 0.138364 0.026 Uiso 0.078(3) 1 calc R U P A 2
C14 C -0.07164(16) 0.61619(12) 0.21609(11) 0.0224(2) Uani 1 1 d . . . . .
H14A H -0.174521 0.604168 0.288712 0.027 Uiso 1 1 calc R U . . .
H14B H 0.020162 0.669843 0.217298 0.027 Uiso 1 1 calc R U . . .
C15 C -0.14983(16) 0.68743(12) 0.10791(11) 0.0230(3) Uani 1 1 d . . . . .
C16 C -0.00610(16) 0.73451(11) -0.01318(11) 0.0212(2) Uani 1 1 d . . . . .
C17 C 0.29642(17) 0.83514(12) -0.10027(11) 0.0261(3) Uani 1 1 d . . . . .
C18 C 0.2367(2) 0.94832(13) -0.20192(12) 0.0335(3) Uani 1 1 d . . . . .
H18A H 0.160348 1.013606 -0.171241 0.050 Uiso 1 1 calc R U . . .
H18B H 0.163163 0.916989 -0.238189 0.050 Uiso 1 1 calc R U . . .
H18C H 0.348052 0.987480 -0.262021 0.050 Uiso 1 1 calc R U . . .
C19 C 0.3986(2) 0.72321(15) -0.13781(14) 0.0388(3) Uani 1 1 d . . . . .
H19A H 0.422584 0.649624 -0.067550 0.058 Uiso 1 1 calc R U . . .
H19B H 0.517907 0.751147 -0.194891 0.058 Uiso 1 1 calc R U . . .
H19C H 0.321359 0.696600 -0.175236 0.058 Uiso 1 1 calc R U . . .
C20 C 0.4091(2) 0.87891(14) -0.04002(13) 0.0350(3) Uani 1 1 d . . . . .
H20A H 0.436678 0.805099 0.029039 0.052 Uiso 1 1 calc R U . . .
H20B H 0.336756 0.948240 -0.013588 0.052 Uiso 1 1 calc R U . . .
H20C H 0.526738 0.911655 -0.096597 0.052 Uiso 1 1 calc R U . . .
O2A O -0.1208(15) 0.3949(12) 0.2535(12) 0.038(3) Uani 0.078(3) 1 d D U P A 2
H2AA H -0.073477 0.355628 0.204992 0.057 Uiso 0.078(3) 1 d R U P A 2

loop_
_atom_site_aniso_label
_atom_site_aniso_U_11
_atom_site_aniso_U_22
_atom_site_aniso_U_33
_atom_site_aniso_U_23
_atom_site_aniso_U_13
_atom_site_aniso_U_12
F1 0.0211(4) 0.0347(4) 0.0338(4) -0.0134(3) -0.0065(3) -0.0087(3)
F2 0.0264(4) 0.0316(4) 0.0399(4) -0.0191(3) -0.0089(3) 0.0086(3)
O1 0.0369(5) 0.0326(5) 0.0304(5) -0.0184(4) -0.0161(4) 0.0062(4)
O2 0.0269(5) 0.0205(5) 0.0205(5) -0.0111(4) -0.0022(4) -0.0029(4)
O3 0.0309(5) 0.0273(4) 0.0264(5) -0.0111(4) -0.0083(4) -0.0071(4)
O4 0.0219(4) 0.0232(4) 0.0259(4) -0.0099(3) -0.0058(3) -0.0058(3)
C1 0.0190(5) 0.0260(6) 0.0220(6) -0.0078(5) -0.0008(4) -0.0058(5)
C2 0.0220(6) 0.0313(6) 0.0250(6) -0.0118(5) -0.0032(5) -0.0054(5)
C3 0.0249(6) 0.0347(7) 0.0368(7) -0.0179(6) -0.0025(5) -0.0018(5)
C4 0.0234(6) 0.0372(7) 0.0405(8) -0.0121(6) -0.0066(6) 0.0024(5)
C5 0.0223(6) 0.0426(8) 0.0271(7) -0.0086(6) -0.0062(5) -0.0039(5)
C6 0.0224(6) 0.0354(7) 0.0227(6) -0.0114(5) -0.0017(5) -0.0065(5)
C7 0.0280(6) 0.0259(6) 0.0249(6) -0.0147(5) -0.0089(5) 0.0024(5)
C8 0.0343(7) 0.0269(6) 0.0210(6) -0.0068(5) -0.0031(5) -0.0082(5)
C9 0.0256(6) 0.0274(6) 0.0257(6) -0.0103(5) -0.0017(5) -0.0094(5)
C10 0.0204(6) 0.0197(5) 0.0227(6) -0.0113(5) -0.0022(4) -0.0027(4)
C11 0.0237(6) 0.0269(6) 0.0234(6) -0.0068(5) -0.0024(5) -0.0078(5)
C12 0.0204(6) 0.0315(7) 0.0307(7) -0.0138(5) -0.0042(5) -0.0055(5)
C13 0.0209(6) 0.0223(6) 0.0223(6) -0.0100(5) -0.0024(5) -0.0056(4)
C14 0.0203(6) 0.0257(6) 0.0236(6) -0.0129(5) -0.0028(5) -0.0026(5)
C15 0.0176(5) 0.0236(6) 0.0329(7) -0.0159(5) -0.0064(5) 0.0000(4)
C16 0.0216(6) 0.0168(5) 0.0284(6) -0.0104(5) -0.0084(5) -0.0001(4)
C17 0.0229(6) 0.0265(6) 0.0272(6) -0.0058(5) -0.0049(5) -0.0086(5)
C18 0.0382(7) 0.0316(7) 0.0303(7) -0.0025(6) -0.0134(6) -0.0133(6)
C19 0.0284(7) 0.0378(8) 0.0441(8) -0.0158(7) 0.0034(6) -0.0048(6)
C20 0.0319(7) 0.0383(7) 0.0334(7) -0.0021(6) -0.0137(6) -0.0157(6)
O2A 0.029(6) 0.046(7) 0.046(7) -0.024(6) -0.007(5) -0.007(5)

loop_
_atom_type_symbol
_atom_type_description
_atom_type_scat_dispersion_real
_atom_type_scat_dispersion_imag
_atom_type_scat_source
C C 0.0181 0.0091 'International Tables Vol C Tables 4.2.6.8 and 6.1.1.4'
H H 0.0000 0.0000 'International Tables Vol C Tables 4.2.6.8 and 6.1.1.4'
F F 0.0727 0.0534 'International Tables Vol C Tables 4.2.6.8 and 6.1.1.4'
O O 0.0492 0.0322 'International Tables Vol C Tables 4.2.6.8 and 6.1.1.4'

loop_
_geom_angle_atom_site_label_1
_geom_angle_atom_site_label_2
_geom_angle_atom_site_label_3
_geom_angle
_geom_angle_site_symmetry_1
_geom_angle_site_symmetry_3
_geom_angle_publ_flag
C1 O1 C7 118.36(9) . . ?
C13 O2 H2 109.5 . . ?
C16 O4 C17 122.17(9) . . ?
O1 C1 C2 124.11(11) . . ?
O1 C1 C6 115.04(11) . . ?
C2 C1 C6 120.84(12) . . ?
C1 C2 H2A 120.5 . . ?
C1 C2 C3 119.04(12) . . ?
C3 C2 H2A 120.5 . . ?
C2 C3 H3 119.6 . . ?
C4 C3 C2 120.82(13) . . ?
C4 C3 H3 119.6 . . ?
C3 C4 H4 120.3 . . ?
C3 C4 C5 119.37(13) . . ?
C5 C4 H4 120.3 . . ?
C4 C5 H5 119.6 . . ?
C6 C5 C4 120.70(13) . . ?
C6 C5 H5 119.6 . . ?
C1 C6 H6 120.4 . . ?
C5 C6 C1 119.20(12) . . ?
C5 C6 H6 120.4 . . ?
C8 C7 O1 119.59(11) . . ?
C12 C7 O1 118.97(11) . . ?
C12 C7 C8 121.32(12) . . ?
C7 C8 H8 120.4 . . ?
C7 C8 C9 119.10(12) . . ?
C9 C8 H8 120.4 . . ?
C8 C9 H9 119.7 . . ?
C10 C9 C8 120.64(11) . . ?
C10 C9 H9 119.7 . . ?
C9 C10 C11 119.02(11) . . ?
C9 C10 C13 121.65(10) . . ?
C11 C10 C13 119.26(10) . . ?
C10 C11 H11 119.6 . . ?
C12 C11 C10 120.74(11) . . ?
C12 C11 H11 119.6 . . ?
C7 C12 C11 119.17(11) . . ?
C7 C12 H12 120.4 . . ?
C11 C12 H12 120.4 . . ?
O2 C13 C10 111.44(9) . . ?
O2 C13 H13 109.6 . . ?
O2 C13 C14 107.01(9) . . ?
C10 C13 H13 109.6 . . ?
C10 C13 H13A 110.5 . . ?
C10 C13 C14 109.56(9) . . ?
C14 C13 H13 109.6 . . ?
C14 C13 H13A 110.5 . . ?
O2A C13 C10 108.1(6) . . ?
O2A C13 H13A 110.5 . . ?
O2A C13 C14 107.7(5) . . ?
C13 C14 H14A 109.1 . . ?
C13 C14 H14B 109.1 . . ?
H14A C14 H14B 107.8 . . ?
C15 C14 C13 112.63(10) . . ?
C15 C14 H14A 109.1 . . ?
C15 C14 H14B 109.1 . . ?
F1 C15 F2 105.70(9) . . ?
F1 C15 C14 110.88(10) . . ?
F1 C15 C16 107.90(9) . . ?
F2 C15 C14 109.25(10) . . ?
F2 C15 C16 105.96(9) . . ?
C14 C15 C16 116.51(10) . . ?
O3 C16 O4 128.33(12) . . ?
O3 C16 C15 122.86(11) . . ?
O4 C16 C15 108.67(10) . . ?
O4 C17 C18 109.11(10) . . ?
O4 C17 C19 109.69(10) . . ?
O4 C17 C20 101.41(10) . . ?
C18 C17 C19 112.84(12) . . ?
C18 C17 C20 111.55(11) . . ?
C20 C17 C19 111.61(12) . . ?
C17 C18 H18A 109.5 . . ?
C17 C18 H18B 109.5 . . ?
C17 C18 H18C 109.5 . . ?
H18A C18 H18B 109.5 . . ?
H18A C18 H18C 109.5 . . ?
H18B C18 H18C 109.5 . . ?
C17 C19 H19A 109.5 . . ?
C17 C19 H19B 109.5 . . ?
C17 C19 H19C 109.5 . . ?
H19A C19 H19B 109.5 . . ?
H19A C19 H19C 109.5 . . ?
H19B C19 H19C 109.5 . . ?
C17 C20 H20A 109.5 . . ?
C17 C20 H20B 109.5 . . ?
C17 C20 H20C 109.5 . . ?
H20A C20 H20B 109.5 . . ?
H20A C20 H20C 109.5 . . ?
H20B C20 H20C 109.5 . . ?
C13 O2A H2AA 99.1 . . ?

loop_
_geom_bond_atom_site_label_1
_geom_bond_atom_site_label_2
_geom_bond_distance
_geom_bond_site_symmetry_2
_geom_bond_publ_flag
F1 C15 1.3671(13) . ?
F2 C15 1.3766(14) . ?
O1 C1 1.3813(15) . ?
O1 C7 1.3978(15) . ?
O2 H2 0.8400 . ?
O2 C13 1.4320(14) . ?
O3 C16 1.2056(15) . ?
O4 C16 1.3164(14) . ?
O4 C17 1.4926(14) . ?
C1 C2 1.3874(17) . ?
C1 C6 1.3933(17) . ?
C2 H2A 0.9500 . ?
C2 C3 1.3905(19) . ?
C3 H3 0.9500 . ?
C3 C4 1.385(2) . ?
C4 H4 0.9500 . ?
C4 C5 1.391(2) . ?
C5 H5 0.9500 . ?
C5 C6 1.3834(19) . ?
C6 H6 0.9500 . ?
C7 C8 1.3839(18) . ?
C7 C12 1.3755(18) . ?
C8 H8 0.9500 . ?
C8 C9 1.3904(18) . ?
C9 H9 0.9500 . ?
C9 C10 1.3854(17) . ?
C10 C11 1.3947(16) . ?
C10 C13 1.5152(16) . ?
C11 H11 0.9500 . ?
C11 C12 1.3861(18) . ?
C12 H12 0.9500 . ?
C13 H13 1.0000 . ?
C13 H13A 1.0000 . ?
C13 C14 1.5320(16) . ?
C13 O2A 1.444(8) . ?
C14 H14A 0.9900 . ?
C14 H14B 0.9900 . ?
C14 C15 1.5050(17) . ?
C15 C16 1.5421(17) . ?
C17 C18 1.5166(18) . ?
C17 C19 1.5180(19) . ?
C17 C20 1.5176(18) . ?
C18 H18A 0.9800 . ?
C18 H18B 0.9800 . ?
C18 H18C 0.9800 . ?
C19 H19A 0.9800 . ?
C19 H19B 0.9800 . ?
C19 H19C 0.9800 . ?
C20 H20A 0.9800 . ?
C20 H20B 0.9800 . ?
C20 H20C 0.9800 . ?
O2A H2AA 0.8500 . ?

loop_
_geom_hbond_atom_site_label_D
_geom_hbond_atom_site_label_H
_geom_hbond_atom_site_label_A
_geom_hbond_distance_DH
_geom_hbond_distance_HA
_geom_hbond_distance_DA
_geom_hbond_angle_DHA
_geom_hbond_site_symmetry_A
_geom_hbond_publ_flag
O2 H2 F1 0.84 2.48 3.1116(11) 132.7 2_565 yes
O2 H2 O3 0.84 2.04 2.8188(12) 153.0 2_565 yes
O2A H2AA O3 0.85 1.80 2.646(13) 180.0 2_565 yes

loop_
_geom_torsion_atom_site_label_1
_geom_torsion_atom_site_label_2
_geom_torsion_atom_site_label_3
_geom_torsion_atom_site_label_4
_geom_torsion
_geom_torsion_site_symmetry_1
_geom_torsion_site_symmetry_2
_geom_torsion_site_symmetry_3
_geom_torsion_site_symmetry_4
_geom_torsion_publ_flag
F1 C15 C16 O3 13.63(15) . . . . ?
F1 C15 C16 O4 -170.32(9) . . . . ?
F2 C15 C16 O3 -99.21(13) . . . . ?
F2 C15 C16 O4 76.84(11) . . . . ?
O1 C1 C2 C3 -177.82(11) . . . . ?
O1 C1 C6 C5 178.13(11) . . . . ?
O1 C7 C8 C9 175.25(11) . . . . ?
O1 C7 C12 C11 -175.40(11) . . . . ?
O2 C13 C14 C15 45.55(12) . . . . ?
C1 O1 C7 C8 89.87(14) . . . . ?
C1 O1 C7 C12 -94.07(14) . . . . ?
C1 C2 C3 C4 -0.23(19) . . . . ?
C2 C1 C6 C5 -1.14(18) . . . . ?
C2 C3 C4 C5 -1.1(2) . . . . ?
C3 C4 C5 C6 1.4(2) . . . . ?
C4 C5 C6 C1 -0.26(19) . . . . ?
C6 C1 C2 C3 1.38(18) . . . . ?
C7 O1 C1 C2 2.84(17) . . . . ?
C7 O1 C1 C6 -176.40(11) . . . . ?
C7 C8 C9 C10 -0.05(19) . . . . ?
C8 C7 C12 C11 0.59(19) . . . . ?
C8 C9 C10 C11 0.92(18) . . . . ?
C8 C9 C10 C13 -176.17(11) . . . . ?
C9 C10 C11 C12 -1.04(18) . . . . ?
C9 C10 C13 O2 -142.94(11) . . . . ?
C9 C10 C13 C14 98.83(13) . . . . ?
C9 C10 C13 O2A -18.3(6) . . . . ?
C10 C11 C12 C7 0.30(19) . . . . ?
C10 C13 C14 C15 166.49(10) . . . . ?
C11 C10 C13 O2 39.98(14) . . . . ?
C11 C10 C13 C14 -78.25(13) . . . . ?
C11 C10 C13 O2A 164.6(6) . . . . ?
C12 C7 C8 C9 -0.71(19) . . . . ?
C13 C10 C11 C12 176.11(11) . . . . ?
C13 C14 C15 F1 55.69(13) . . . . ?
C13 C14 C15 F2 171.79(9) . . . . ?
C13 C14 C15 C16 -68.23(13) . . . . ?
C14 C15 C16 O3 139.07(12) . . . . ?
C14 C15 C16 O4 -44.88(13) . . . . ?
C16 O4 C17 C18 65.75(14) . . . . ?
C16 O4 C17 C19 -58.33(14) . . . . ?
C16 O4 C17 C20 -176.44(10) . . . . ?
C17 O4 C16 O3 -8.89(18) . . . . ?
C17 O4 C16 C15 175.34(9) . . . . ?
O2A C13 C14 C15 -76.1(6) . . . . ?
